data_7123297
loop_
_publ_author_name
'Sanchez, Monica Kiewit'
'Wu, Chang-hao'
'Adams, Michael W.'
'Dyer, Richard Brian'

_publ_section_title
;
 Optimizing Electron Transfer from CdSe QDs to Hydrogenase for
 Photocatalytic H2 Production
;
_journal_name_full 'Chemical Communications'
_journal_paper_doi 10.1039/C9CC01150A
_journal_year 2019
_chemical_formula_moiety '2(Br), 0.5(O), C13 H14 N2'
_chemical_formula_sum 'C13 H15 Br2 N2 O0.5'
_chemical_formula_weight 367.07
_space_group_crystal_system monoclinic
_space_group_IT_number 15
_space_group_name_Hall '-C 2yc'
_space_group_name_H-M_alt 'C 1 2/c 1'
_symmetry_space_group_name_Hall '-C 2yc'
_symmetry_space_group_name_H-M 'C 1 2/c 1'
_atom_sites_solution_hydrogens geom
_atom_sites_solution_primary dual
_audit_creation_date 2019-02-07
_audit_creation_method
;
Olex2 1.2-alpha
(compiled 2018.07.26 svn.r3523 for OlexSys, GUI svn.r5532)
;
_audit_update_record
;
2019-02-08 deposited with the CCDC.    2019-04-10 downloaded from the CCDC.
;
_cell_angle_alpha 90
_cell_angle_beta 94.743(2)
_cell_angle_gamma 90
_cell_formula_units_Z 32
_cell_length_a 44.5365(10)
_cell_length_b 14.2236(5)
_cell_length_c 17.4936(4)
_cell_measurement_reflns_used 3600
_cell_measurement_temperature 100(2)
_cell_measurement_theta_max 30.456
_cell_measurement_theta_min 2.344
_cell_volume 11043.7(5)
_computing_cell_refinement 'CrysAlisPro 1.171.40.15a (Rigaku OD, 2018)'
_computing_data_collection 'APEX2 v2014.11 (Bruker, 2014)'
_computing_data_reduction 'CrysAlisPro 1.171.40.15a (Rigaku OD, 2018)'
_computing_molecular_graphics 'Olex2 (Dolomanov et al., 2009)'
_computing_publication_material 'Olex2 (Dolomanov et al., 2009)'
_computing_structure_refinement 'ShelXL (Sheldrick, 2015)'
_computing_structure_solution 'ShelXT (Sheldrick, 2015)'
_diffrn_ambient_temperature 100(2)
_diffrn_detector 'CCD plate'
_diffrn_detector_area_resol_mean 7.495
_diffrn_measured_fraction_theta_full 0.999
_diffrn_measured_fraction_theta_max 0.994
_diffrn_measurement_details
;
List of Runs (angles in degrees, time in seconds):

  # Type    Start    End  Width  t~exp~   \w     \q     \k     \f   Frames
#--------------------------------------------------------------------------
  1  \w     -6.76 199.24   0.50   20.00    --   31.63  73.80  64.24  412
  2  \w     -6.76 199.24   0.50   20.00    --   31.63  73.80  19.24  412
  3  \w     -6.76 199.24   0.50   20.00    --   31.63  73.80-115.76  412
;
_diffrn_measurement_device 'abstract diffractometer'
_diffrn_measurement_device_type 'Bruker APEX-II CCD'
_diffrn_measurement_method '\f and \w scans'
_diffrn_orient_matrix_type 'CrysAlisPro convention (1999,Acta A55,543-557)'
_diffrn_orient_matrix_UB_11 -0.0094378000
_diffrn_orient_matrix_UB_12 -0.0304062000
_diffrn_orient_matrix_UB_13 -0.0233194000
_diffrn_orient_matrix_UB_21 -0.0097700000
_diffrn_orient_matrix_UB_22 0.0381732000
_diffrn_orient_matrix_UB_23 -0.0102769000
_diffrn_orient_matrix_UB_31 0.0084332000
_diffrn_orient_matrix_UB_32 0.0099820000
_diffrn_orient_matrix_UB_33 -0.0317381000
_diffrn_radiation_monochromator graphite
_diffrn_radiation_probe x-ray
_diffrn_radiation_type MoK\a
_diffrn_radiation_wavelength 0.71073
_diffrn_reflns_av_R_equivalents 0.0648
_diffrn_reflns_av_unetI/netI 0.0576
_diffrn_reflns_Laue_measured_fraction_full 0.999
_diffrn_reflns_Laue_measured_fraction_max 0.994
_diffrn_reflns_limit_h_max 64
_diffrn_reflns_limit_h_min -63
_diffrn_reflns_limit_k_max 20
_diffrn_reflns_limit_k_min -20
_diffrn_reflns_limit_l_max 25
_diffrn_reflns_limit_l_min -24
_diffrn_reflns_number 73108
_diffrn_reflns_point_group_measured_fraction_full 0.999
_diffrn_reflns_point_group_measured_fraction_max 0.994
_diffrn_reflns_theta_full 26.000
_diffrn_reflns_theta_max 30.999
_diffrn_reflns_theta_min 2.246
_diffrn_source 'fine-focus sealed X-ray tube'
_diffrn_source_type 'Enhance (Mo) X-ray Source'
_exptl_absorpt_coefficient_mu 5.857
_exptl_absorpt_correction_T_max 0.12413
_exptl_absorpt_correction_T_min 0.09399
_exptl_absorpt_correction_type sphere
_exptl_absorpt_process_details
;
CrysAlisPro 1.171.40.15a (Rigaku Oxford Diffraction, 2018)
Spherical absorption correction
 using equivalent radius and absorption coefficient.
Empirical absorption correction using spherical harmonics,
 implemented in SCALE3 ABSPACK scaling algorithm.
;
_exptl_crystal_colour colourless
_exptl_crystal_colour_primary colourless
_exptl_crystal_density_diffrn 1.766
_exptl_crystal_description prism
_exptl_crystal_F_000 5791
_exptl_crystal_recrystallization_method 'The material was recrystallised from --- by as supplied'
_exptl_crystal_size_max 0.687
_exptl_crystal_size_mid 0.467
_exptl_crystal_size_min 0.292
_exptl_crystal_size_rad 0.4
_refine_diff_density_max 1.331
_refine_diff_density_min -0.607
_refine_diff_density_rms 0.161
_refine_ls_extinction_method none
_refine_ls_goodness_of_fit_ref 1.042
_refine_ls_hydrogen_treatment constr
_refine_ls_matrix_type full
_refine_ls_number_parameters 658
_refine_ls_number_reflns 17503
_refine_ls_number_restraints 726
_refine_ls_restrained_S_all 1.028
_refine_ls_R_factor_all 0.1074
_refine_ls_R_factor_gt 0.0524
_refine_ls_shift/su_max 0.001
_refine_ls_shift/su_mean 0.000
_refine_ls_structure_factor_coef Fsqd
_refine_ls_weighting_details 'w=1/[\s^2^(Fo^2^)+(0.0491P)^2^+20.9503P] where P=(Fo^2^+2Fc^2^)/3'
_refine_ls_weighting_scheme calc
_refine_ls_wR_factor_gt 0.1004
_refine_ls_wR_factor_ref 0.1179
_reflns_Friedel_coverage 0.000
_reflns_number_gt 10735
_reflns_number_total 17503
_reflns_threshold_expression 'I > 2\s(I)'
_cod_data_source_file c9cc01150a2.cif
_cod_data_source_block dq03
_cod_original_formula_sum 'C13 H15 Br2 N2 O0.50'
_cod_database_code 7123297
_shelx_shelxl_version_number 2018/3
_chemical_oxdiff_formula 'C416  H448  Br64  N64  O16  '
_shelx_space_group_comment
;
The symmetry employed for this shelxl refinement is uniquely defined
by the following loop, which should always be used as a source of
symmetry information in preference to the above space-group names.
They are only intended as comments.
;
_reflns_odcompleteness_completeness 99.33
_reflns_odcompleteness_iscentric 1
_reflns_odcompleteness_theta 30.93
_olex2_refinement_description
;
1. Fixed Uiso
 At 1.2 times of:
  All C(H) groups, All C(H,H) groups
2. Uiso/Uaniso restraints and constraints
Uanis(Br2) \\sim Ueq: with sigma of 0.002 and sigma for terminal atoms of 0.004
Uanis(Br9B) = Uanis(Br9)
Uanis(Br3) = Uanis(Br3B)
Uanis(Br4) = Uanis(Br4B)
Uanis(O2W) = Uanis(Br2)
Uanis(O1W) = Uanis(Br1)
Uanis(O3W) = Uanis(Br10)
Uanis(O4W) = Uanis(Br5)
3. Rigid body (RIGU) restrains
 N1_1, N2_1, C1_1, C2_1, C3_1, C4_1, C5_1, C6_1, C7_1, C8_1, C9_1, C10_1,
 C11_1, C12_1, C13_1
 N1_2, N2_2, C1_2, C2_2, C3_2, C4_2, C5_2, C6_2, C7_2, C8_2, C9_2, C10_2,
 C11_2, C12_2, C13_2
 N1_3, N2_3, C1_3, C2_3, C3_3, C4_3, C5_3, C6_3, C7_3, C8_3, C9_3, C10_3,
 C11_3, C12_3, C13_3
 N1_4, N2_4, C1_4, C2_4, C3_4, C4_4, C5_4, C6_4, C7_4, C8_4, C9_4, C10_4,
 C11_4, C12_4, C13_4
 with sigma for 1-2 distances of 0.001 and sigma for 1-3 distances of 0.001
4. Same fragment restrains
{N1_2, N2_2, C1_2, C2_2, C3_2, C4_2, C5_2, C6_2, C7_2, C8_2, C9_2, C10_2,
C11_2, C12_2, C13_2}
{N1_3, N2_3, C1_3, C2_3, C3_3, C4_3, C5_3, C6_3, C7_3, C8_3, C9_3, C10_3,
C11_3, C12_3, C13_3}
{N1_4, N2_4, C1_4, C2_4, C3_4, C4_4, C5_4, C6_4, C7_4, C8_4, C9_4, C10_4,
C11_4, C12_4, C13_4}
as
{N1_1, N2_1, C1_1, C2_1, C3_1, C4_1, C5_1, C6_1, C7_1, C8_1, C9_1, C10_1,
C11_1, C12_1, C13_1} sigma for 1-2: 0.001 1-3: 0.001
5. Others
 Sof(Br11)=Sof(Br5)=Sof(O1W)=Sof(O2W)=1-FVAR(1)
 Sof(Br2)=Sof(Br1)=Sof(O3W)=Sof(O4W)=FVAR(1)
 Sof(Br9B)=1-FVAR(3)
 Sof(Br9)=FVAR(3)
 Sof(Br3)=1-FVAR(4)
 Sof(Br3B)=FVAR(4)
 Sof(Br4B)=1-FVAR(5)
 Sof(Br4)=FVAR(5)
6.a Secondary CH2 refined with riding coordinates:
 C3(H3A,H3B), C4(H4A,H4B), C5(H5A,H5B), C3(H3A,H3B), C4(H4A,H4B), C5(H5A,H5B),
 C3(H3A,H3B), C4(H4A,H4B), C5(H5A,H5B), C3(H3A,H3B), C4(H4A,H4B), C5(H5A,H5B)
6.b Aromatic/amide H refined with riding coordinates:
 C6(H6), C7(H7), C8(H8), C9(H9), C10(H10), C11(H11), C12(H12), C13(H13),
 C6(H6), C7(H7), C8(H8), C9(H9), C10(H10), C11(H11), C12(H12), C13(H13), C6(H6),
  C7(H7), C8(H8), C9(H9), C10(H10), C11(H11), C12(H12), C13(H13), C6(H6),
 C7(H7), C8(H8), C9(H9), C10(H10), C11(H11), C12(H12), C13(H13)
;
_olex2_diffrn_ambient_temperature_device 'Oxford Cryosystems'
_olex2_exptl_crystal_mounting_method 'The crystal was mounted on a loop with paratone oil'
_olex2_submission_original_sample_id DQ03
_olex2_submission_special_instructions 'No special instructions were received'
_oxdiff_exptl_absorpt_empirical_details
;
Empirical correction (ABSPACK) includes:
- Absorption correction using spherical harmonics
- Frame scaling
- Detector area scaling
;
_oxdiff_exptl_absorpt_empirical_full_max 1.783
_oxdiff_exptl_absorpt_empirical_full_min 0.668

loop_
_space_group_symop_operation_xyz
'x, y, z'
'-x, y, -z+1/2'
'x+1/2, y+1/2, z'
'-x+1/2, y+1/2, -z+1/2'
'-x, -y, -z'
'x, -y, z-1/2'
'-x+1/2, -y+1/2, -z'
'x+1/2, -y+1/2, z-1/2'

loop_
_atom_site_label
_atom_site_type_symbol
_atom_site_fract_x
_atom_site_fract_y
_atom_site_fract_z
_atom_site_U_iso_or_equiv
_atom_site_adp_type
_atom_site_occupancy
_atom_site_site_symmetry_order
_atom_site_calc_flag
_atom_site_refinement_flags_posn
_atom_site_refinement_flags_adp
_atom_site_refinement_flags_occupancy
_atom_site_disorder_assembly
_atom_site_disorder_group
Br6 Br 0.500000 0.26022(4) 0.250000 0.01675(12) Uani 1 2 d S T P . .
Br3 Br 0.42520(3) 0.59631(5) 0.01524(13) 0.0168(2) Uani 0.893(8) 1 d . . . A 1
Br4 Br 0.43469(4) 0.10046(7) -0.00932(12) 0.0177(2) Uani 0.926(10) 1 d . . . B 1
Br10 Br 0.31777(2) 0.35049(3) 0.00654(3) 0.02267(15) Uani 0.984(2) 1 d . . . C 1
Br7 Br 0.500000 0.72965(4) 0.250000 0.02025(13) Uani 1 2 d S T P . .
Br8 Br 0.24868(2) 0.50334(4) 0.25192(2) 0.01988(10) Uani 1 1 d . . . . .
Br11 Br 0.37778(2) 0.30881(3) -0.18744(2) 0.01874(11) Uani 0.9070(9) 1 d . . . . .
Br9 Br 0.32239(2) 0.84560(4) -0.01272(7) 0.01976(19) Uani 0.933(5) 1 d . . . D 1
Br5 Br 0.37570(2) 0.05673(3) 0.19300(3) 0.01923(10) Uani 0.9070(9) 1 d . . . E 1
O1W O 0.37024(8) 0.2071(3) 0.3397(2) 0.0249(7) Uani 0.9070(9) 1 d . . . E 1
Br2 Br 0.3727(2) 0.5545(7) 0.1868(4) 0.0270(9) Uani 0.0930(9) 1 d . U . E 1
Br1 Br 0.37216(12) 0.1957(4) 0.3026(3) 0.0249(7) Uani 0.0930(9) 1 d . . . E 2
O2W O 0.37524(13) 0.5431(4) 0.1604(2) 0.0270(9) Uani 0.9070(9) 1 d . . . E 2
Br4B Br 0.4297(3) 0.0933(8) 0.0084(11) 0.0177(2) Uani 0.074(10) 1 d . . . B 2
Br9B Br 0.3163(3) 0.8474(6) 0.0107(9) 0.01976(19) Uani 0.067(5) 1 d . . . D 2
Br3B Br 0.42897(18) 0.5982(5) -0.0058(8) 0.0168(2) Uani 0.107(8) 1 d . . . A 2
O3W O 0.3276(8) 0.345(2) -0.023(2) 0.02267(15) Uani 0.0930(9) 1 d . . . E 2
O4W O 0.3794(7) 0.034(2) 0.1626(19) 0.01923(10) Uani 0.0930(9) 1 d . . . E 2
N1_1 N 0.43380(4) 0.35596(19) 0.02988(11) 0.0160(6) Uani 1 1 d D U . . .
N2_1 N 0.43004(6) 0.35595(16) 0.20142(11) 0.0166(6) Uani 1 1 d D U . . .
C1_1 C 0.45530(5) 0.3866(2) 0.08416(12) 0.0163(7) Uani 1 1 d D U . . .
C2_1 C 0.44649(6) 0.41612(18) 0.16097(12) 0.0171(7) Uani 1 1 d D U . . .
C3_1 C 0.42102(6) 0.26331(16) 0.16734(14) 0.0184(7) Uani 1 1 d D U . . .
H3A_1 H 0.414097 0.221662 0.207680 0.022 Uiso 1 1 calc R . . . .
H3B_1 H 0.438640 0.233355 0.146324 0.022 Uiso 1 1 calc R . . . .
C4_1 C 0.39569(6) 0.2753(2) 0.10325(14) 0.0202(8) Uani 1 1 d D U . . .
H4A_1 H 0.393199 0.215675 0.074167 0.024 Uiso 1 1 calc R . . . .
H4B_1 H 0.376589 0.288118 0.126495 0.024 Uiso 1 1 calc R . . . .
C5_1 C 0.40168(5) 0.3546(2) 0.04791(14) 0.0189(7) Uani 1 1 d D U . . .
H5A_1 H 0.388560 0.346490 -0.000150 0.023 Uiso 1 1 calc R . . . .
H5B_1 H 0.396581 0.415514 0.070956 0.023 Uiso 1 1 calc R . . . .
C6_1 C 0.42336(8) 0.3771(2) 0.27348(14) 0.0220(8) Uani 1 1 d D U . . .
H6_1 H 0.411962 0.333968 0.300816 0.026 Uiso 1 1 calc R . . . .
C7_1 C 0.43291(8) 0.4605(2) 0.30783(15) 0.0246(8) Uani 1 1 d D U . . .
H7_1 H 0.428081 0.474955 0.358401 0.030 Uiso 1 1 calc R . . . .
C8_1 C 0.44962(9) 0.5229(2) 0.26766(16) 0.0264(9) Uani 1 1 d D U . . .
H8_1 H 0.456292 0.580673 0.290357 0.032 Uiso 1 1 calc R . . . .
C9_1 C 0.45653(8) 0.49998(19) 0.19361(15) 0.0201(7) Uani 1 1 d D U . . .
H9_1 H 0.468119 0.541959 0.165712 0.024 Uiso 1 1 calc R . . . .
C10_1 C 0.48504(5) 0.3933(3) 0.06670(15) 0.0186(7) Uani 1 1 d D U . . .
H10_1 H 0.500149 0.414562 0.104265 0.022 Uiso 1 1 calc R . . . .
C11_1 C 0.49256(6) 0.3688(3) -0.00615(16) 0.0229(8) Uani 1 1 d D U . . .
H11_1 H 0.512758 0.374950 -0.019144 0.028 Uiso 1 1 calc R . . . .
C12_1 C 0.47056(6) 0.3354(3) -0.05975(15) 0.0231(8) Uani 1 1 d D U . . .
H12_1 H 0.475620 0.316598 -0.109198 0.028 Uiso 1 1 calc R . . . .
C13_1 C 0.44094(6) 0.3295(3) -0.04040(13) 0.0199(7) Uani 1 1 d D U . . .
H13_1 H 0.425673 0.306779 -0.076873 0.024 Uiso 1 1 calc R . . . .
N1_2 N 0.43062(4) -0.13844(19) 0.02440(11) 0.0158(6) Uani 1 1 d D U . . .
N2_2 N 0.43696(5) -0.13671(16) 0.19743(11) 0.0158(6) Uani 1 1 d D U . . .
C1_2 C 0.45567(5) -0.1144(2) 0.07040(12) 0.0154(7) Uani 1 1 d D U . . .
C2_2 C 0.45243(6) -0.08191(18) 0.15029(12) 0.0164(6) Uani 1 1 d D U . . .
C3_2 C 0.42260(6) -0.22486(16) 0.16666(14) 0.0171(7) Uani 1 1 d D U . . .
H3A_2 H 0.416778 -0.264330 0.209652 0.021 Uiso 1 1 calc R . . . .
H3B_2 H 0.437187 -0.260736 0.138411 0.021 Uiso 1 1 calc R . . . .
C4_2 C 0.39459(5) -0.2023(2) 0.11276(15) 0.0198(7) Uani 1 1 d D U . . .
H4A_2 H 0.387694 -0.260418 0.085492 0.024 Uiso 1 1 calc R . . . .
H4B_2 H 0.378229 -0.181025 0.143666 0.024 Uiso 1 1 calc R . . . .
C5_2 C 0.40039(5) -0.1267(2) 0.05391(14) 0.0182(7) Uani 1 1 d D U . . .
H5A_2 H 0.384653 -0.130326 0.010596 0.022 Uiso 1 1 calc R . . . .
H5B_2 H 0.399129 -0.063955 0.077856 0.022 Uiso 1 1 calc R . . . .
C6_2 C 0.43394(8) -0.1109(2) 0.27079(13) 0.0203(7) Uani 1 1 d D U . . .
H6_2 H 0.423132 -0.150288 0.302763 0.024 Uiso 1 1 calc R . . . .
C7_2 C 0.44637(8) -0.0280(2) 0.29983(14) 0.0215(8) Uani 1 1 d D U . . .
H7_2 H 0.444376 -0.010681 0.351602 0.026 Uiso 1 1 calc R . . . .
C8_2 C 0.46180(8) 0.0295(2) 0.25253(15) 0.0214(8) Uani 1 1 d D U . . .
H8_2 H 0.470450 0.086847 0.271547 0.026 Uiso 1 1 calc R . . . .
C9_2 C 0.46451(8) 0.00252(19) 0.17674(14) 0.0198(7) Uani 1 1 d D U . . .
H9_2 H 0.474642 0.042095 0.143463 0.024 Uiso 1 1 calc R . . . .
C10_2 C 0.48389(5) -0.1218(3) 0.04292(15) 0.0195(7) Uani 1 1 d D U . . .
H10_2 H 0.501422 -0.104818 0.074525 0.023 Uiso 1 1 calc R . . . .
C11_2 C 0.48632(6) -0.1543(3) -0.03120(16) 0.0222(8) Uani 1 1 d D U . . .
H11_2 H 0.505537 -0.158873 -0.050757 0.027 Uiso 1 1 calc R . . . .
C12_2 C 0.46069(6) -0.1799(3) -0.07647(14) 0.0217(8) Uani 1 1 d D U . . .
H12_2 H 0.462195 -0.203485 -0.126817 0.026 Uiso 1 1 calc R . . . .
C13_2 C 0.43269(6) -0.1708(3) -0.04740(14) 0.0192(7) Uani 1 1 d D U . . .
H13_2 H 0.414938 -0.187374 -0.078308 0.023 Uiso 1 1 calc R . . . .
N1_3 N 0.31976(4) 0.11455(19) -0.02788(11) 0.0161(6) Uani 1 1 d D U . . .
N2_3 N 0.31652(5) 0.11437(15) -0.20070(10) 0.0147(6) Uani 1 1 d D U . . .
C1_3 C 0.29586(5) 0.1418(2) -0.07659(12) 0.0152(7) Uani 1 1 d D U . . .
C2_3 C 0.30093(6) 0.17212(17) -0.15605(12) 0.0151(6) Uani 1 1 d D U . . .
C3_3 C 0.32926(6) 0.02513(16) -0.16761(13) 0.0164(7) Uani 1 1 d D U . . .
H3A_3 H 0.335280 -0.015980 -0.209378 0.020 Uiso 1 1 calc R . . . .
H3B_3 H 0.313712 -0.008229 -0.140694 0.020 Uiso 1 1 calc R . . . .
C4_3 C 0.35672(6) 0.0452(2) -0.11116(15) 0.0197(8) Uani 1 1 d D U . . .
H4A_3 H 0.362568 -0.013244 -0.083039 0.024 Uiso 1 1 calc R . . . .
H4B_3 H 0.373834 0.064421 -0.140333 0.024 Uiso 1 1 calc R . . . .
C5_3 C 0.35078(5) 0.1221(2) -0.05348(14) 0.0191(7) Uani 1 1 d D U . . .
H5A_3 H 0.365669 0.116920 -0.008422 0.023 Uiso 1 1 calc R . . . .
H5B_3 H 0.353320 0.184440 -0.077272 0.023 Uiso 1 1 calc R . . . .
C6_3 C 0.32052(8) 0.1371(2) -0.27421(13) 0.0187(7) Uani 1 1 d D U . . .
H6_3 H 0.331628 0.096142 -0.304183 0.022 Uiso 1 1 calc R . . . .
C7_3 C 0.30866(8) 0.2192(2) -0.30628(14) 0.0217(8) Uani 1 1 d D U . . .
H7_3 H 0.311455 0.234600 -0.358056 0.026 Uiso 1 1 calc R . . . .
C8_3 C 0.29263(8) 0.2789(2) -0.26201(15) 0.0230(8) Uani 1 1 d D U . . .
H8_3 H 0.284293 0.335577 -0.283176 0.028 Uiso 1 1 calc R . . . .
C9_3 C 0.28884(8) 0.25491(19) -0.18608(15) 0.0200(7) Uani 1 1 d D U . . .
H9_3 H 0.277977 0.295430 -0.155135 0.024 Uiso 1 1 calc R . . . .
C10_3 C 0.26701(5) 0.1394(3) -0.05230(15) 0.0198(7) Uani 1 1 d D U . . .
H10_3 H 0.250256 0.158461 -0.085877 0.024 Uiso 1 1 calc R . . . .
C11_3 C 0.26281(6) 0.1090(3) 0.02151(16) 0.0246(8) Uani 1 1 d D U . . .
H11_3 H 0.243173 0.108308 0.038990 0.030 Uiso 1 1 calc R . . . .
C12_3 C 0.28727(6) 0.0798(3) 0.06949(15) 0.0257(8) Uani 1 1 d D U . . .
H12_3 H 0.284531 0.057534 0.119629 0.031 Uiso 1 1 calc R . . . .
C13_3 C 0.31594(6) 0.0835(3) 0.04348(14) 0.0200(7) Uani 1 1 d D U . . .
H13_3 H 0.332894 0.064069 0.076163 0.024 Uiso 1 1 calc R . . . .
N1_4 N 0.31599(4) 0.60164(19) -0.02556(11) 0.0158(6) Uani 1 1 d D U . . .
N2_4 N 0.31622(6) 0.60520(16) -0.19805(11) 0.0184(6) Uani 1 1 d D U . . .
C1_4 C 0.29289(5) 0.6286(2) -0.07690(12) 0.0161(7) Uani 1 1 d D U . . .
C2_4 C 0.29947(6) 0.66114(18) -0.15477(12) 0.0175(6) Uani 1 1 d D U . . .
C3_4 C 0.32746(6) 0.51353(16) -0.16634(14) 0.0199(7) Uani 1 1 d D U . . .
H3A_4 H 0.334320 0.474206 -0.208229 0.024 Uiso 1 1 calc R . . . .
H3B_4 H 0.310897 0.479905 -0.143586 0.024 Uiso 1 1 calc R . . . .
C4_4 C 0.35363(6) 0.5285(2) -0.10494(15) 0.0206(8) Uani 1 1 d D U . . .
H4A_4 H 0.357528 0.469082 -0.076426 0.025 Uiso 1 1 calc R . . . .
H4B_4 H 0.372005 0.544511 -0.130402 0.025 Uiso 1 1 calc R . . . .
C5_4 C 0.34748(5) 0.6063(2) -0.04830(14) 0.0189(7) Uani 1 1 d D U . . .
H5A_4 H 0.361722 0.600272 -0.002023 0.023 Uiso 1 1 calc R . . . .
H5B_4 H 0.350889 0.668198 -0.071960 0.023 Uiso 1 1 calc R . . . .
C6_4 C 0.32180(9) 0.6305(2) -0.27005(14) 0.0274(9) Uani 1 1 d D U . . .
H6_4 H 0.333200 0.589883 -0.299642 0.033 Uiso 1 1 calc R . . . .
C7_4 C 0.31114(10) 0.7146(2) -0.30110(15) 0.0346(10) Uani 1 1 d D U . . .
H7_4 H 0.315508 0.732466 -0.351311 0.042 Uiso 1 1 calc R . . . .
C8_4 C 0.29400(10) 0.7725(2) -0.25814(16) 0.0325(10) Uani 1 1 d D U . . .
H8_4 H 0.286235 0.830081 -0.278921 0.039 Uiso 1 1 calc R . . . .
C9_4 C 0.28827(8) 0.7454(2) -0.18411(16) 0.0253(8) Uani 1 1 d D U . . .
H9_4 H 0.276695 0.784776 -0.153975 0.030 Uiso 1 1 calc R . . . .
C10_4 C 0.26366(5) 0.6299(3) -0.05505(16) 0.0253(8) Uani 1 1 d D U . . .
H10_4 H 0.247486 0.649480 -0.090247 0.030 Uiso 1 1 calc R . . . .
C11_4 C 0.25823(6) 0.6023(3) 0.01871(17) 0.0295(9) Uani 1 1 d D U . . .
H11_4 H 0.238324 0.603812 0.034429 0.035 Uiso 1 1 calc R . . . .
C12_4 C 0.28187(6) 0.5727(3) 0.06925(15) 0.0268(8) Uani 1 1 d D U . . .
H12_4 H 0.278293 0.552680 0.119500 0.032 Uiso 1 1 calc R . . . .
C13_4 C 0.31094(6) 0.5726(3) 0.04561(14) 0.0212(8) Uani 1 1 d D U . . .
H13_4 H 0.327299 0.551975 0.079781 0.025 Uiso 1 1 calc R . . . .

loop_
_atom_site_aniso_label
_atom_site_aniso_U_11
_atom_site_aniso_U_22
_atom_site_aniso_U_33
_atom_site_aniso_U_23
_atom_site_aniso_U_13
_atom_site_aniso_U_12
Br6 0.0146(2) 0.0191(3) 0.0161(3) 0.000 -0.00144(19) 0.000
Br3 0.0156(3) 0.0174(2) 0.0169(6) -0.0011(2) -0.0016(3) 0.00027(18)
Br4 0.0183(3) 0.0170(2) 0.0179(5) 0.0006(2) 0.0010(3) -0.0005(2)
Br10 0.0259(2) 0.0168(2) 0.0245(3) 0.00130(18) -0.00340(17) -0.00085(17)
Br7 0.0169(3) 0.0254(3) 0.0184(3) 0.000 0.0012(2) 0.000
Br8 0.01543(19) 0.0262(2) 0.0178(2) 0.00025(14) 0.00026(15) -0.00226(14)
Br11 0.0173(2) 0.0219(2) 0.0171(2) -0.00288(17) 0.00184(15) 0.00219(17)
Br9 0.0198(3) 0.0178(2) 0.0209(4) 0.0006(2) -0.0034(3) -0.00124(18)
Br5 0.0193(2) 0.0212(2) 0.0174(2) 0.00047(18) 0.00302(17) -0.00439(17)
O1W 0.0253(13) 0.0278(15) 0.0205(17) -0.0009(17) -0.0055(16) -0.0052(11)
Br2 0.0257(14) 0.0273(18) 0.027(2) -0.003(2) -0.003(2) -0.0018(12)
Br1 0.0253(13) 0.0278(15) 0.0205(17) -0.0009(17) -0.0055(16) -0.0052(11)
O2W 0.0257(14) 0.0273(18) 0.027(2) -0.003(2) -0.003(2) -0.0018(12)
Br4B 0.0183(3) 0.0170(2) 0.0179(5) 0.0006(2) 0.0010(3) -0.0005(2)
Br9B 0.0198(3) 0.0178(2) 0.0209(4) 0.0006(2) -0.0034(3) -0.00124(18)
Br3B 0.0156(3) 0.0174(2) 0.0169(6) -0.0011(2) -0.0016(3) 0.00027(18)
O3W 0.0259(2) 0.0168(2) 0.0245(3) 0.00130(18) -0.00340(17) -0.00085(17)
O4W 0.0193(2) 0.0212(2) 0.0174(2) 0.00047(18) 0.00302(17) -0.00439(17)
N1_1 0.0157(11) 0.0166(16) 0.0153(12) -0.0020(11) -0.0014(9) -0.0006(11)
N2_1 0.0175(14) 0.0177(14) 0.0141(12) -0.0001(10) -0.0025(10) -0.0005(11)
C1_1 0.0158(12) 0.0168(18) 0.0158(12) 0.0012(12) -0.0021(9) -0.0007(12)
C2_1 0.0173(16) 0.0194(15) 0.0137(13) 0.0013(11) -0.0039(11) -0.0009(12)
C3_1 0.0181(16) 0.0179(16) 0.0189(16) -0.0011(12) -0.0009(12) -0.0023(13)
C4_1 0.0159(16) 0.024(2) 0.0202(17) -0.0008(13) -0.0018(12) -0.0036(14)
C5_1 0.0151(13) 0.023(2) 0.0176(17) -0.0024(13) -0.0023(12) -0.0009(13)
C6_1 0.0247(19) 0.0275(18) 0.0132(14) -0.0001(12) -0.0013(13) 0.0006(14)
C7_1 0.028(2) 0.0299(19) 0.0148(16) -0.0047(13) -0.0039(14) 0.0020(15)
C8_1 0.032(2) 0.026(2) 0.0197(16) -0.0056(13) -0.0057(14) -0.0002(15)
C9_1 0.0206(18) 0.0195(16) 0.0190(15) -0.0008(13) -0.0054(13) -0.0003(13)
C10_1 0.0155(13) 0.0153(19) 0.0247(15) 0.0050(14) -0.0005(11) -0.0016(13)
C11_1 0.0232(16) 0.0192(19) 0.0272(16) 0.0090(14) 0.0066(12) 0.0033(14)
C12_1 0.0299(16) 0.020(2) 0.0199(16) 0.0054(15) 0.0069(12) 0.0053(14)
C13_1 0.0276(15) 0.018(2) 0.0137(13) 0.0015(13) 0.0011(12) 0.0028(14)
N1_2 0.0151(11) 0.0180(17) 0.0140(12) 0.0001(11) -0.0002(9) -0.0019(11)
N2_2 0.0149(13) 0.0177(14) 0.0142(12) 0.0016(10) -0.0020(10) -0.0021(11)
C1_2 0.0138(12) 0.0162(18) 0.0158(12) 0.0030(12) -0.0007(9) -0.0021(12)
C2_2 0.0149(15) 0.0190(15) 0.0147(12) 0.0026(10) -0.0024(11) -0.0023(12)
C3_2 0.0166(15) 0.0184(17) 0.0165(16) 0.0002(12) 0.0015(12) -0.0046(12)
C4_2 0.0145(15) 0.025(2) 0.0199(17) -0.0008(14) 0.0000(11) -0.0051(14)
C5_2 0.0128(13) 0.026(2) 0.0156(16) -0.0011(13) -0.0016(11) -0.0016(13)
C6_2 0.0229(18) 0.0225(17) 0.0153(13) 0.0001(12) 0.0013(13) -0.0008(14)
C7_2 0.0258(19) 0.0231(18) 0.0150(15) -0.0013(12) -0.0024(13) -0.0012(14)
C8_2 0.0211(18) 0.0242(19) 0.0179(14) 0.0002(12) -0.0046(13) -0.0026(14)
C9_2 0.0217(18) 0.0193(15) 0.0178(14) 0.0035(12) -0.0025(13) -0.0036(13)
C10_2 0.0153(13) 0.021(2) 0.0226(15) 0.0045(14) 0.0028(11) -0.0021(13)
C11_2 0.0255(16) 0.019(2) 0.0233(15) 0.0062(14) 0.0072(12) 0.0023(15)
C12_2 0.0316(16) 0.018(2) 0.0161(15) 0.0024(14) 0.0065(11) 0.0013(14)
C13_2 0.0245(15) 0.019(2) 0.0133(13) 0.0006(13) -0.0011(11) -0.0027(14)
N1_3 0.0167(11) 0.0177(17) 0.0134(12) -0.0020(11) -0.0009(9) 0.0015(11)
N2_3 0.0122(13) 0.0178(14) 0.0135(12) -0.0011(10) -0.0023(10) -0.0004(10)
C1_3 0.0143(12) 0.0159(18) 0.0153(12) -0.0025(12) 0.0002(10) 0.0011(12)
C2_3 0.0125(15) 0.0165(15) 0.0158(12) -0.0006(11) -0.0023(11) -0.0017(11)
C3_3 0.0165(16) 0.0171(16) 0.0153(16) -0.0006(11) -0.0006(12) 0.0010(12)
C4_3 0.0138(15) 0.025(2) 0.0195(16) -0.0037(14) -0.0030(11) 0.0032(14)
C5_3 0.0138(13) 0.0244(19) 0.0183(17) -0.0040(14) -0.0031(12) -0.0013(13)
C6_3 0.0218(18) 0.0191(17) 0.0146(13) -0.0010(12) -0.0018(12) -0.0028(13)
C7_3 0.0227(19) 0.0235(18) 0.0179(16) 0.0033(12) -0.0050(13) -0.0020(14)
C8_3 0.026(2) 0.0208(19) 0.0212(15) 0.0032(13) -0.0052(14) 0.0003(15)
C9_3 0.0200(18) 0.0178(16) 0.0218(15) 0.0014(13) -0.0015(13) 0.0019(13)
C10_3 0.0153(13) 0.022(2) 0.0223(15) -0.0076(14) 0.0032(12) -0.0003(14)
C11_3 0.0280(16) 0.023(2) 0.0242(16) -0.0081(15) 0.0091(12) -0.0051(16)
C12_3 0.0353(16) 0.023(2) 0.0194(17) -0.0037(15) 0.0076(12) -0.0058(15)
C13_3 0.0309(16) 0.0155(19) 0.0135(14) -0.0015(13) 0.0015(12) -0.0006(15)
N1_4 0.0147(11) 0.0167(16) 0.0157(12) -0.0003(11) -0.0008(9) -0.0011(11)
N2_4 0.0217(15) 0.0177(14) 0.0148(12) -0.0014(10) -0.0041(10) -0.0015(11)
C1_4 0.0143(12) 0.0140(18) 0.0194(13) -0.0041(12) -0.0029(10) 0.0005(12)
C2_4 0.0147(16) 0.0182(15) 0.0181(13) -0.0010(11) -0.0070(11) -0.0010(12)
C3_4 0.0226(17) 0.0190(17) 0.0176(16) -0.0025(12) -0.0014(13) 0.0029(13)
C4_4 0.0173(16) 0.024(2) 0.0201(17) -0.0004(13) -0.0006(12) 0.0037(14)
C5_4 0.0125(13) 0.0234(19) 0.0202(17) -0.0026(14) -0.0023(12) -0.0014(13)
C6_4 0.039(2) 0.0268(19) 0.0154(15) 0.0005(13) -0.0018(14) -0.0020(16)
C7_4 0.055(3) 0.029(2) 0.0171(18) 0.0030(14) -0.0091(16) 0.0020(18)
C8_4 0.049(3) 0.024(2) 0.0226(17) 0.0034(14) -0.0124(16) 0.0021(18)
C9_4 0.027(2) 0.0219(17) 0.0244(16) 0.0016(14) -0.0122(14) 0.0027(14)
C10_4 0.0150(13) 0.026(2) 0.0352(18) -0.0099(16) 0.0039(13) -0.0002(14)
C11_4 0.0282(17) 0.025(2) 0.0372(18) -0.0138(16) 0.0128(13) -0.0070(16)
C12_4 0.0362(17) 0.021(2) 0.0246(17) -0.0115(16) 0.0131(12) -0.0088(15)
C13_4 0.0314(16) 0.018(2) 0.0148(14) -0.0037(13) 0.0036(12) -0.0045(15)

loop_
_atom_type_symbol
_atom_type_description
_atom_type_scat_dispersion_real
_atom_type_scat_dispersion_imag
_atom_type_scat_source
C C 0.0030 0.0020 'International Tables Vol C Tables 4.2.6.8 and 6.1.1.4'
H H 0.0000 0.0000 'International Tables Vol C Tables 4.2.6.8 and 6.1.1.4'
Br Br -0.2900 2.4600 'International Tables Vol C Tables 4.2.6.8 and 6.1.1.4'
N N 0.0060 0.0030 'International Tables Vol C Tables 4.2.6.8 and 6.1.1.4'
O O 0.0110 0.0060 'International Tables Vol C Tables 4.2.6.8 and 6.1.1.4'

loop_
_geom_angle_atom_site_label_1
_geom_angle_atom_site_label_2
_geom_angle_atom_site_label_3
_geom_angle
C1_1 N1_1 C5_1 119.21(15)
C13_1 N1_1 C1_1 121.28(16)
C13_1 N1_1 C5_1 119.48(16)
C2_1 N2_1 C3_1 119.16(15)
C6_1 N2_1 C2_1 120.91(17)
C6_1 N2_1 C3_1 119.82(17)
N1_1 C1_1 C2_1 119.73(16)
N1_1 C1_1 C10_1 119.81(17)
C10_1 C1_1 C2_1 120.43(17)
N2_1 C2_1 C1_1 118.97(17)
N2_1 C2_1 C9_1 119.84(17)
C9_1 C2_1 C1_1 121.02(17)
N2_1 C3_1 C4_1 110.66(17)
C5_1 C4_1 C3_1 112.95(16)
N1_1 C5_1 C4_1 111.42(16)
N2_1 C6_1 C7_1 120.85(19)
C6_1 C7_1 C8_1 119.22(19)
C7_1 C8_1 C9_1 119.4(2)
C2_1 C9_1 C8_1 119.79(19)
C1_1 C10_1 C11_1 119.46(19)
C12_1 C11_1 C10_1 119.84(19)
C11_1 C12_1 C13_1 119.23(19)
N1_1 C13_1 C12_1 120.33(19)
C1_2 N1_2 C5_2 119.05(15)
C13_2 N1_2 C1_2 121.32(16)
C13_2 N1_2 C5_2 119.61(16)
C2_2 N2_2 C3_2 119.14(15)
C6_2 N2_2 C2_2 120.94(17)
C6_2 N2_2 C3_2 119.91(16)
N1_2 C1_2 C2_2 119.55(16)
N1_2 C1_2 C10_2 119.80(17)
C10_2 C1_2 C2_2 120.65(17)
N2_2 C2_2 C1_2 118.91(17)
N2_2 C2_2 C9_2 119.85(17)
C9_2 C2_2 C1_2 121.24(17)
N2_2 C3_2 C4_2 110.47(16)
C5_2 C4_2 C3_2 112.80(16)
N1_2 C5_2 C4_2 111.30(16)
N2_2 C6_2 C7_2 120.82(19)
C6_2 C7_2 C8_2 119.22(19)
C7_2 C8_2 C9_2 119.4(2)
C2_2 C9_2 C8_2 119.74(19)
C1_2 C10_2 C11_2 119.46(19)
C12_2 C11_2 C10_2 119.86(19)
C11_2 C12_2 C13_2 119.22(19)
N1_2 C13_2 C12_2 120.32(19)
C1_3 N1_3 C5_3 119.12(15)
C13_3 N1_3 C1_3 121.31(16)
C13_3 N1_3 C5_3 119.54(16)
C2_3 N2_3 C3_3 119.17(15)
C6_3 N2_3 C2_3 120.96(17)
C6_3 N2_3 C3_3 119.88(16)
N1_3 C1_3 C2_3 119.64(16)
N1_3 C1_3 C10_3 119.80(17)
C10_3 C1_3 C2_3 120.56(17)
N2_3 C2_3 C1_3 118.93(17)
N2_3 C2_3 C9_3 119.83(17)
C9_3 C2_3 C1_3 121.16(17)
N2_3 C3_3 C4_3 110.46(16)
C5_3 C4_3 C3_3 112.73(16)
N1_3 C5_3 C4_3 111.28(16)
N2_3 C6_3 C7_3 120.83(19)
C6_3 C7_3 C8_3 119.21(19)
C7_3 C8_3 C9_3 119.4(2)
C2_3 C9_3 C8_3 119.78(19)
C1_3 C10_3 C11_3 119.47(19)
C12_3 C11_3 C10_3 119.85(19)
C11_3 C12_3 C13_3 119.23(19)
N1_3 C13_3 C12_3 120.32(19)
C1_4 N1_4 C5_4 119.15(15)
C13_4 N1_4 C1_4 121.32(16)
C13_4 N1_4 C5_4 119.53(16)
C2_4 N2_4 C3_4 119.19(15)
C6_4 N2_4 C2_4 120.91(17)
C6_4 N2_4 C3_4 119.87(17)
N1_4 C1_4 C2_4 119.64(16)
N1_4 C1_4 C10_4 119.76(17)
C10_4 C1_4 C2_4 120.52(17)
N2_4 C2_4 C1_4 118.99(17)
N2_4 C2_4 C9_4 119.86(17)
C9_4 C2_4 C1_4 121.13(17)
N2_4 C3_4 C4_4 110.62(17)
C5_4 C4_4 C3_4 112.92(16)
N1_4 C5_4 C4_4 111.39(16)
N2_4 C6_4 C7_4 120.84(19)
C6_4 C7_4 C8_4 119.22(19)
C7_4 C8_4 C9_4 119.4(2)
C2_4 C9_4 C8_4 119.8(2)
C1_4 C10_4 C11_4 119.47(19)
C12_4 C11_4 C10_4 119.87(19)
C11_4 C12_4 C13_4 119.21(19)
N1_4 C13_4 C12_4 120.32(19)

loop_
_geom_bond_atom_site_label_1
_geom_bond_atom_site_label_2
_geom_bond_distance
N1_1 C1_1 1.363(2)
N1_1 C5_1 1.490(2)
N1_1 C13_1 1.349(2)
N2_1 C2_1 1.362(2)
N2_1 C3_1 1.488(2)
N2_1 C6_1 1.353(2)
C1_1 C2_1 1.491(2)
C1_1 C10_1 1.387(3)
C2_1 C9_1 1.381(3)
C3_1 C4_1 1.533(3)
C4_1 C5_1 1.524(3)
C6_1 C7_1 1.381(3)
C7_1 C8_1 1.386(3)
C8_1 C9_1 1.395(3)
C10_1 C11_1 1.389(3)
C11_1 C12_1 1.383(3)
C12_1 C13_1 1.391(3)
N1_2 C1_2 1.364(2)
N1_2 C5_2 1.491(2)
N1_2 C13_2 1.348(2)
N2_2 C2_2 1.363(2)
N2_2 C3_2 1.488(2)
N2_2 C6_2 1.352(2)
C1_2 C2_2 1.490(2)
C1_2 C10_2 1.386(2)
C2_2 C9_2 1.380(3)
C3_2 C4_2 1.534(3)
C4_2 C5_2 1.525(3)
C6_2 C7_2 1.381(3)
C7_2 C8_2 1.386(3)
C8_2 C9_2 1.395(3)
C10_2 C11_2 1.389(3)
C11_2 C12_2 1.383(3)
C12_2 C13_2 1.391(3)
N1_3 C1_3 1.364(2)
N1_3 C5_3 1.491(2)
N1_3 C13_3 1.348(2)
N2_3 C2_3 1.362(2)
N2_3 C3_3 1.488(2)
N2_3 C6_3 1.352(2)
C1_3 C2_3 1.490(2)
C1_3 C10_3 1.387(3)
C2_3 C9_3 1.380(3)
C3_3 C4_3 1.534(3)
C4_3 C5_3 1.526(3)
C6_3 C7_3 1.381(3)
C7_3 C8_3 1.386(3)
C8_3 C9_3 1.395(3)
C10_3 C11_3 1.389(3)
C11_3 C12_3 1.383(3)
C12_3 C13_3 1.391(3)
N1_4 C1_4 1.364(2)
N1_4 C5_4 1.490(2)
N1_4 C13_4 1.348(2)
N2_4 C2_4 1.362(2)
N2_4 C3_4 1.488(2)
N2_4 C6_4 1.353(2)
C1_4 C2_4 1.490(2)
C1_4 C10_4 1.387(3)
C2_4 C9_4 1.380(3)
C3_4 C4_4 1.533(3)
C4_4 C5_4 1.525(3)
C6_4 C7_4 1.381(3)
C7_4 C8_4 1.386(3)
C8_4 C9_4 1.395(3)
C10_4 C11_4 1.389(3)
C11_4 C12_4 1.383(3)
C12_4 C13_4 1.391(3)

loop_
_geom_torsion_atom_site_label_1
_geom_torsion_atom_site_label_2
_geom_torsion_atom_site_label_3
_geom_torsion_atom_site_label_4
_geom_torsion
N1_1 C1_1 C2_1 N2_1 53.1(3)
N1_1 C1_1 C2_1 C9_1 -131.6(3)
N1_1 C1_1 C10_1 C11_1 0.1(5)
N2_1 C2_1 C9_1 C8_1 -0.4(5)
N2_1 C3_1 C4_1 C5_1 46.4(3)
N2_1 C6_1 C7_1 C8_1 -0.2(6)
C1_1 N1_1 C5_1 C4_1 -73.3(3)
C1_1 N1_1 C13_1 C12_1 -1.7(5)
C1_1 C2_1 C9_1 C8_1 -175.7(3)
C1_1 C10_1 C11_1 C12_1 -1.9(6)
C2_1 N2_1 C3_1 C4_1 -73.9(3)
C2_1 N2_1 C6_1 C7_1 0.4(5)
C2_1 C1_1 C10_1 C11_1 -177.6(3)
C3_1 N2_1 C2_1 C1_1 -0.8(3)
C3_1 N2_1 C2_1 C9_1 -176.2(3)
C3_1 N2_1 C6_1 C7_1 176.5(3)
C3_1 C4_1 C5_1 N1_1 40.9(3)
C5_1 N1_1 C1_1 C2_1 1.4(4)
C5_1 N1_1 C1_1 C10_1 -176.3(3)
C5_1 N1_1 C13_1 C12_1 176.4(3)
C6_1 N2_1 C2_1 C1_1 175.3(3)
C6_1 N2_1 C2_1 C9_1 -0.1(5)
C6_1 N2_1 C3_1 C4_1 109.9(3)
C6_1 C7_1 C8_1 C9_1 -0.3(6)
C7_1 C8_1 C9_1 C2_1 0.5(6)
C10_1 C1_1 C2_1 N2_1 -129.2(3)
C10_1 C1_1 C2_1 C9_1 46.2(4)
C10_1 C11_1 C12_1 C13_1 1.9(6)
C11_1 C12_1 C13_1 N1_1 -0.2(6)
C13_1 N1_1 C1_1 C2_1 179.4(3)
C13_1 N1_1 C1_1 C10_1 1.7(5)
C13_1 N1_1 C5_1 C4_1 108.7(3)
N1_2 C1_2 C2_2 N2_2 53.3(3)
N1_2 C1_2 C2_2 C9_2 -126.0(3)
N1_2 C1_2 C10_2 C11_2 -0.4(5)
N2_2 C2_2 C9_2 C8_2 2.4(5)
N2_2 C3_2 C4_2 C5_2 48.1(3)
N2_2 C6_2 C7_2 C8_2 0.7(6)
C1_2 N1_2 C5_2 C4_2 -74.2(3)
C1_2 N1_2 C13_2 C12_2 -0.3(5)
C1_2 C2_2 C9_2 C8_2 -178.2(3)
C1_2 C10_2 C11_2 C12_2 -0.8(6)
C2_2 N2_2 C3_2 C4_2 -73.3(3)
C2_2 N2_2 C6_2 C7_2 0.3(5)
C2_2 C1_2 C10_2 C11_2 178.5(3)
C3_2 N2_2 C2_2 C1_2 -2.8(3)
C3_2 N2_2 C2_2 C9_2 176.6(3)
C3_2 N2_2 C6_2 C7_2 -178.2(3)
C3_2 C4_2 C5_2 N1_2 39.5(3)
C5_2 N1_2 C1_2 C2_2 3.2(3)
C5_2 N1_2 C1_2 C10_2 -177.8(3)
C5_2 N1_2 C13_2 C12_2 178.4(3)
C6_2 N2_2 C2_2 C1_2 178.7(3)
C6_2 N2_2 C2_2 C9_2 -1.9(5)
C6_2 N2_2 C3_2 C4_2 105.2(3)
C6_2 C7_2 C8_2 C9_2 -0.1(6)
C7_2 C8_2 C9_2 C2_2 -1.4(6)
C10_2 C1_2 C2_2 N2_2 -125.6(3)
C10_2 C1_2 C2_2 C9_2 55.0(4)
C10_2 C11_2 C12_2 C13_2 1.4(6)
C11_2 C12_2 C13_2 N1_2 -0.9(6)
C13_2 N1_2 C1_2 C2_2 -178.0(3)
C13_2 N1_2 C1_2 C10_2 0.9(5)
C13_2 N1_2 C5_2 C4_2 107.0(3)
N1_3 C1_3 C2_3 N2_3 52.7(3)
N1_3 C1_3 C2_3 C9_3 -130.6(3)
N1_3 C1_3 C10_3 C11_3 -0.2(5)
N2_3 C2_3 C9_3 C8_3 0.1(5)
N2_3 C3_3 C4_3 C5_3 48.7(3)
N2_3 C6_3 C7_3 C8_3 0.4(6)
C1_3 N1_3 C5_3 C4_3 -74.5(3)
C1_3 N1_3 C13_3 C12_3 -0.9(5)
C1_3 C2_3 C9_3 C8_3 -176.6(3)
C1_3 C10_3 C11_3 C12_3 -1.2(6)
C2_3 N2_3 C3_3 C4_3 -73.3(3)
C2_3 N2_3 C6_3 C7_3 -0.6(5)
C2_3 C1_3 C10_3 C11_3 178.7(3)
C3_3 N2_3 C2_3 C1_3 -2.9(3)
C3_3 N2_3 C2_3 C9_3 -179.7(3)
C3_3 N2_3 C6_3 C7_3 179.4(3)
C3_3 C4_3 C5_3 N1_3 38.8(3)
C5_3 N1_3 C1_3 C2_3 4.2(3)
C5_3 N1_3 C1_3 C10_3 -176.9(3)
C5_3 N1_3 C13_3 C12_3 177.2(3)
C6_3 N2_3 C2_3 C1_3 177.1(3)
C6_3 N2_3 C2_3 C9_3 0.4(4)
C6_3 N2_3 C3_3 C4_3 106.6(3)
C6_3 C7_3 C8_3 C9_3 0.1(6)
C7_3 C8_3 C9_3 C2_3 -0.3(6)
C10_3 C1_3 C2_3 N2_3 -126.1(3)
C10_3 C1_3 C2_3 C9_3 50.6(4)
C10_3 C11_3 C12_3 C13_3 1.5(6)
C11_3 C12_3 C13_3 N1_3 -0.5(6)
C13_3 N1_3 C1_3 C2_3 -177.6(3)
C13_3 N1_3 C1_3 C10_3 1.2(5)
C13_3 N1_3 C5_3 C4_3 107.3(3)
N1_4 C1_4 C2_4 N2_4 53.2(3)
N1_4 C1_4 C2_4 C9_4 -128.5(3)
N1_4 C1_4 C10_4 C11_4 -0.9(5)
N2_4 C2_4 C9_4 C8_4 0.4(5)
N2_4 C3_4 C4_4 C5_4 45.6(3)
N2_4 C6_4 C7_4 C8_4 -1.3(7)
C1_4 N1_4 C5_4 C4_4 -73.2(3)
C1_4 N1_4 C13_4 C12_4 -2.3(5)
C1_4 C2_4 C9_4 C8_4 -177.9(3)
C1_4 C10_4 C11_4 C12_4 -0.9(6)
C2_4 N2_4 C3_4 C4_4 -74.1(3)
C2_4 N2_4 C6_4 C7_4 1.2(6)
C2_4 C1_4 C10_4 C11_4 -177.8(3)
C3_4 N2_4 C2_4 C1_4 -0.1(3)
C3_4 N2_4 C2_4 C9_4 -178.5(3)
C3_4 N2_4 C6_4 C7_4 178.9(4)
C3_4 C4_4 C5_4 N1_4 41.9(3)
C5_4 N1_4 C1_4 C2_4 0.6(4)
C5_4 N1_4 C1_4 C10_4 -176.2(3)
C5_4 N1_4 C13_4 C12_4 176.5(3)
C6_4 N2_4 C2_4 C1_4 177.6(3)
C6_4 N2_4 C2_4 C9_4 -0.7(5)
C6_4 N2_4 C3_4 C4_4 108.1(3)
C6_4 C7_4 C8_4 C9_4 1.0(7)
C7_4 C8_4 C9_4 C2_4 -0.5(6)
C10_4 C1_4 C2_4 N2_4 -130.0(3)
C10_4 C1_4 C2_4 C9_4 48.3(4)
C10_4 C11_4 C12_4 C13_4 1.1(6)
C11_4 C12_4 C13_4 N1_4 0.4(6)
C13_4 N1_4 C1_4 C2_4 179.4(3)
C13_4 N1_4 C1_4 C10_4 2.5(5)
C13_4 N1_4 C5_4 C4_4 108.0(3)
